data_4500097
loop_
_publ_author_name
'B\'athori, Nikoletta B.'
'Lemmerer, Andreas'
'Venter, Gerhard A.'
'Bourne, Susan A.'
'Caira, Mino R.'

_publ_section_title
;
 Pharmaceutical Co-crystals with Isonicotinamide---Vitamin B3, Clofibric
 Acid, and Diclofenac---and Two Isonicotinamide Hydrates
;
_journal_issue 1
_journal_name_full 'Crystal Growth &amp; Design'
_journal_page_first 75
_journal_paper_doi 10.1021/cg100670k
_journal_volume 11
_journal_year 2011
_chemical_formula_moiety 'C6 H6 N2 O, H2 O'
_chemical_formula_sum 'C6 H8 N2 O2'
_chemical_formula_weight 140.14
_chemical_name_systematic
;
 (isonicotinamide) hydrate Form I
;
_space_group_IT_number 14
_symmetry_cell_setting monoclinic
_symmetry_space_group_name_Hall '-P 2yn'
_symmetry_space_group_name_H-M 'P 1 21/n 1'
_atom_sites_solution_hydrogens geom
_atom_sites_solution_primary direct
_atom_sites_solution_secondary difmap
_audit_conform_dict_location ftp://ftp.iucr.org/pub/cif_core.dic
_audit_conform_dict_name cif_core.dic
_audit_conform_dict_version 2.3
_audit_creation_date 2009-09-14T17:39:54-00:00
_audit_creation_method 'WinGX routine CIF_UPDATE'
_cell_angle_alpha 90
_cell_angle_beta 92.686(7)
_cell_angle_gamma 90
_cell_formula_units_Z 8
_cell_length_a 7.418(2)
_cell_length_b 10.774(3)
_cell_length_c 16.608(5)
_cell_measurement_reflns_used 6349
_cell_measurement_temperature 173(2)
_cell_measurement_theta_max 30.75
_cell_measurement_theta_min 2.45
_cell_volume 1325.9(7)
_computing_cell_refinement 'SAINT-Plus (Bruker, 2004)'
_computing_data_collection 'APEX2 (Bruker, 2005)'
_computing_data_reduction 'SAINT-Plus and XPREP (Bruker 2004)'
_computing_molecular_graphics
;
Ortep-3 for Windows (Farrugia, 1997) and DIAMOND (Brandenburg, 1999)
;
_computing_publication_material
;
WinGX publication routines (Farrugia, 1999) and PLATON (Spek, 2002)
;
_computing_structure_refinement 'SHELXL-97 (Sheldrick, 2008)'
_computing_structure_solution 'SHELXS-97 (Sheldrick, 2008)'
_diffrn_ambient_temperature 173(2)
_diffrn_measured_fraction_theta_full 0.973
_diffrn_measured_fraction_theta_max 0.973
_diffrn_measurement_device_type 'Bruker APEX II DUO CCD area detector'
_diffrn_measurement_method '0.5 \w scans'
_diffrn_radiation_monochromator graphite
_diffrn_radiation_type MoK\a
_diffrn_radiation_wavelength 0.71073
_diffrn_reflns_av_R_equivalents 0.0313
_diffrn_reflns_av_unetI/netI 0.0286
_diffrn_reflns_limit_h_max 8
_diffrn_reflns_limit_h_min -8
_diffrn_reflns_limit_k_max 13
_diffrn_reflns_limit_k_min -12
_diffrn_reflns_limit_l_max 19
_diffrn_reflns_limit_l_min -20
_diffrn_reflns_number 8392
_diffrn_reflns_theta_full 25.5
_diffrn_reflns_theta_max 25.5
_diffrn_reflns_theta_min 2.25
_diffrn_standards_number 0
_exptl_absorpt_coefficient_mu 0.108
_exptl_absorpt_correction_T_max 0.9946
_exptl_absorpt_correction_T_min 0.9788
_exptl_absorpt_correction_type multi-scan
_exptl_absorpt_process_details 'SADABS (Sheldrick, 1996)'
_exptl_crystal_colour colourless
_exptl_crystal_density_diffrn 1.404
_exptl_crystal_density_method 'not measured'
_exptl_crystal_description block
_exptl_crystal_F_000 592
_exptl_crystal_size_max 0.2
_exptl_crystal_size_mid 0.05
_exptl_crystal_size_min 0.05
_refine_diff_density_max 0.221
_refine_diff_density_min -0.248
_refine_diff_density_rms 0.046
_refine_ls_extinction_method none
_refine_ls_goodness_of_fit_ref 1.119
_refine_ls_hydrogen_treatment mixed
_refine_ls_matrix_type full
_refine_ls_number_parameters 205
_refine_ls_number_reflns 2386
_refine_ls_number_restraints 0
_refine_ls_restrained_S_all 1.119
_refine_ls_R_factor_all 0.0414
_refine_ls_R_factor_gt 0.0362
_refine_ls_shift/su_max 0
_refine_ls_shift/su_mean 0
_refine_ls_structure_factor_coef Fsqd
_refine_ls_weighting_details 'calc w=1/[\s^2^(Fo^2^)+(0.0703P)^2^+0.3288P] where P=(Fo^2^+2Fc^2^)/3'
_refine_ls_weighting_scheme calc
_refine_ls_wR_factor_gt 0.1136
_refine_ls_wR_factor_ref 0.1226
_reflns_number_gt 2093
_reflns_number_total 2386
_reflns_threshold_expression >2sigma(I)
_cod_data_source_file cg100670k_si_001.cif
_cod_data_source_block 4
_cod_depositor_comments
;
The following automatic conversions were performed:

'_symmetry_cell_setting' value 'Monoclinic' changed to 'monoclinic'
according to /home/saulius/struct/CIF-dictionaries/cif_core.dic
dictionary named 'cif_core.dic' version 2.4.1 from 2010-06-29.

Automatic conversion script
Id: cif_fix_values 1715 2011-07-08 13:25:40Z adriana 
;
_cod_original_cell_volume 1325.8(7)
_cod_original_sg_symbol_H-M 'P 21/n'
_cod_database_code 4500097

loop_
_symmetry_equiv_pos_as_xyz
'x, y, z'
'-x+1/2, y+1/2, -z+1/2'
'-x, -y, -z'
'x-1/2, -y-1/2, z-1/2'

loop_
_atom_site_label
_atom_site_type_symbol
_atom_site_fract_x
_atom_site_fract_y
_atom_site_fract_z
_atom_site_U_iso_or_equiv
_atom_site_adp_type
_atom_site_occupancy
_atom_site_symmetry_multiplicity
_atom_site_calc_flag
_atom_site_refinement_flags
C1 C 0.61255(18) 0.28090(12) 0.65538(8) 0.0205(3) Uani 1 1 d .
C2 C 0.64470(19) 0.30565(13) 0.73656(9) 0.0234(3) Uani 1 1 d .
H2 H 0.6989 0.3816 0.7538 0.028 Uiso 1 1 calc R
C3 C 0.59655(19) 0.21788(13) 0.79186(8) 0.0263(3) Uani 1 1 d .
H3 H 0.6192 0.2354 0.8475 0.032 Uiso 1 1 calc R
C4 C 0.4921(2) 0.08661(13) 0.69329(9) 0.0246(3) Uani 1 1 d .
H4 H 0.4388 0.0096 0.6776 0.029 Uiso 1 1 calc R
C5 C 0.53643(19) 0.16824(12) 0.63380(8) 0.0228(3) Uani 1 1 d .
H5 H 0.5149 0.1474 0.5786 0.027 Uiso 1 1 calc R
C6 C 0.65893(18) 0.37114(12) 0.59090(8) 0.0215(3) Uani 1 1 d .
N1 N 0.63900(18) 0.48957(11) 0.60764(8) 0.0278(3) Uani 1 1 d .
H1A H 0.604(3) 0.5151(17) 0.6532(13) 0.042 Uiso 1 1 d .
H1S H 0.671(2) 0.5463(19) 0.5716(12) 0.042 Uiso 1 1 d .
N2 N 0.51986(17) 0.10948(11) 0.77167(7) 0.0252(3) Uani 1 1 d .
O1 O 0.71271(15) 0.33320(9) 0.52601(6) 0.0280(3) Uani 1 1 d .
C7 C 0.88803(18) 0.72111(12) 0.36663(8) 0.0211(3) Uani 1 1 d .
C8 C 0.85840(19) 0.69842(13) 0.28509(9) 0.0238(3) Uani 1 1 d .
H8 H 0.8072 0.6221 0.2666 0.029 Uiso 1 1 calc R
C9 C 0.9048(2) 0.78888(13) 0.23128(9) 0.0271(3) Uani 1 1 d .
H20 H 0.8835 0.773 0.1754 0.033 Uiso 1 1 calc R
C10 C 1.0037(2) 0.91847(13) 0.33220(9) 0.0274(4) Uani 1 1 d .
H15 H 1.0548 0.9956 0.3491 0.033 Uiso 1 1 calc R
C11 C 0.96005(19) 0.83428(13) 0.39033(9) 0.0233(3) Uani 1 1 d .
H6 H 0.9791 0.8536 0.4459 0.028 Uiso 1 1 calc R
C12 C 0.83700(18) 0.62952(12) 0.42932(8) 0.0222(3) Uani 1 1 d .
N3 N 0.85467(18) 0.51097(11) 0.41173(8) 0.0265(3) Uani 1 1 d .
H3A H 0.898(2) 0.4848(17) 0.3672(12) 0.04 Uiso 1 1 d .
H3S H 0.821(2) 0.4534(19) 0.4463(12) 0.04 Uiso 1 1 d .
N4 N 0.97810(17) 0.89777(11) 0.25322(8) 0.0279(3) Uani 1 1 d .
O2 O 0.78003(15) 0.66694(9) 0.49370(6) 0.0299(3) Uani 1 1 d .
O1W O 0.68935(17) 0.10681(11) 0.44363(7) 0.0362(3) Uani 1 1 d .
H1W H 0.710(3) 0.174(2) 0.4740(13) 0.054 Uiso 1 1 d .
H2W H 0.706(3) 0.046(2) 0.4763(14) 0.054 Uiso 1 1 d .
O2W O 0.69837(17) 0.90086(10) 0.55259(7) 0.0349(3) Uani 1 1 d .
H3W H 0.730(3) 0.827(2) 0.5293(13) 0.052 Uiso 1 1 d .
H4W H 0.588(3) 0.8956(19) 0.5594(13) 0.052 Uiso 1 1 d .

loop_
_atom_site_aniso_label
_atom_site_aniso_U_11
_atom_site_aniso_U_22
_atom_site_aniso_U_33
_atom_site_aniso_U_23
_atom_site_aniso_U_13
_atom_site_aniso_U_12
C1 0.0202(7) 0.0183(7) 0.0233(7) 0.0001(5) 0.0052(5) 0.0023(5)
C2 0.0266(7) 0.0182(7) 0.0255(7) -0.0033(5) 0.0021(6) -0.0008(5)
C3 0.0329(8) 0.0256(7) 0.0205(7) -0.0006(6) 0.0005(6) 0.0006(6)
C4 0.0295(8) 0.0183(7) 0.0262(7) -0.0001(5) 0.0047(6) -0.0021(6)
C5 0.0275(7) 0.0202(7) 0.0209(7) -0.0018(5) 0.0039(6) -0.0014(6)
C6 0.0244(7) 0.0174(7) 0.0230(7) -0.0009(5) 0.0038(6) -0.0013(5)
N1 0.0425(8) 0.0159(6) 0.0260(6) 0.0009(5) 0.0118(6) -0.0010(5)
N2 0.0306(7) 0.0217(6) 0.0238(6) 0.0025(5) 0.0050(5) -0.0003(5)
O1 0.0420(6) 0.0180(5) 0.0248(5) -0.0001(4) 0.0112(5) -0.0014(4)
C7 0.0207(7) 0.0180(7) 0.0250(7) 0.0005(5) 0.0060(6) 0.0033(5)
C8 0.0266(7) 0.0190(7) 0.0262(7) -0.0016(5) 0.0052(6) 0.0018(5)
C9 0.0338(8) 0.0240(7) 0.0237(7) -0.0001(6) 0.0049(6) 0.0035(6)
C10 0.0314(8) 0.0204(7) 0.0309(8) 0.0003(6) 0.0051(6) -0.0034(6)
C11 0.0246(7) 0.0224(7) 0.0233(7) -0.0016(5) 0.0042(6) 0.0000(6)
C12 0.0245(7) 0.0192(7) 0.0231(7) 0.0001(6) 0.0042(6) 0.0009(5)
N3 0.0400(7) 0.0160(6) 0.0244(6) 0.0006(5) 0.0114(5) 0.0001(5)
N4 0.0338(7) 0.0232(6) 0.0273(6) 0.0040(5) 0.0088(5) -0.0001(5)
O2 0.0461(7) 0.0183(5) 0.0264(6) 0.0005(4) 0.0147(5) 0.0012(4)
O1W 0.0507(8) 0.0257(6) 0.0322(6) -0.0057(5) 0.0019(5) -0.0001(5)
O2W 0.0419(7) 0.0236(6) 0.0387(6) -0.0070(5) -0.0011(5) 0.0045(5)

loop_
_atom_type_symbol
_atom_type_description
_atom_type_scat_dispersion_real
_atom_type_scat_dispersion_imag
_atom_type_scat_source
C C 0.0033 0.0016 'International Tables Vol C Tables 4.2.6.8 and 6.1.1.4'
H H 0 0 'International Tables Vol C Tables 4.2.6.8 and 6.1.1.4'
N N 0.0061 0.0033 'International Tables Vol C Tables 4.2.6.8 and 6.1.1.4'
O O 0.0106 0.006 'International Tables Vol C Tables 4.2.6.8 and 6.1.1.4'

loop_
_geom_angle_atom_site_label_1
_geom_angle_atom_site_label_2
_geom_angle_atom_site_label_3
_geom_angle
C5 C1 C2 118.20(12)
C5 C1 C6 119.36(12)
C2 C1 C6 122.44(12)
C3 C2 C1 118.64(13)
C3 C2 H2 120.7
C1 C2 H2 120.7
N2 C3 C2 123.64(13)
N2 C3 H3 118.2
C2 C3 H3 118.2
N2 C4 C5 123.60(13)
N2 C4 H4 118.2
C5 C4 H4 118.2
C4 C5 C1 119.03(13)
C4 C5 H5 120.5
C1 C5 H5 120.5
O1 C6 N1 123.30(13)
O1 C6 C1 120.19(12)
N1 C6 C1 116.51(12)
C6 N1 H1A 122.6(13)
C6 N1 H1S 119.0(13)
H1A N1 H1S 118.1(18)
C4 N2 C3 116.87(12)
C11 C7 C8 118.46(13)
C11 C7 C12 119.42(12)
C8 C7 C12 122.06(12)
C9 C8 C7 118.50(13)
C9 C8 H8 120.8
C7 C8 H8 120.8
N4 C9 C8 123.73(14)
N4 C9 H20 118.1
C8 C9 H20 118.1
N4 C10 C11 123.55(13)
N4 C10 H15 118.2
C11 C10 H15 118.2
C10 C11 C7 118.89(13)
C10 C11 H6 120.6
C7 C11 H6 120.6
O2 C12 N3 123.34(13)
O2 C12 C7 119.66(12)
N3 C12 C7 116.99(12)
C12 N3 H3A 123.3(12)
C12 N3 H3S 120.0(12)
H3A N3 H3S 116.7(18)
C10 N4 C9 116.85(12)
H1W O1W H2W 105(2)
H3W O2W H4W 105.9(19)

loop_
_geom_bond_atom_site_label_1
_geom_bond_atom_site_label_2
_geom_bond_distance
C1 C5 1.3790(19)
C1 C2 1.384(2)
C1 C6 1.4983(19)
C2 C3 1.377(2)
C2 H2 0.95
C3 N2 1.3349(19)
C3 H3 0.95
C4 N2 1.331(2)
C4 C5 1.374(2)
C4 H4 0.95
C5 H5 0.95
C6 O1 1.2361(17)
C6 N1 1.3156(18)
N1 H1A 0.86(2)
N1 H1S 0.89(2)
C7 C11 1.381(2)
C7 C8 1.384(2)
C7 C12 1.4959(19)
C8 C9 1.377(2)
C8 H8 0.95
C9 N4 1.336(2)
C9 H20 0.95
C10 N4 1.335(2)
C10 C11 1.374(2)
C10 H15 0.95
C11 H6 0.95
C12 O2 1.2357(17)
C12 N3 1.3181(18)
N3 H3A 0.87(2)
N3 H3S 0.89(2)
O1W H1W 0.89(2)
O1W H2W 0.86(2)
O2W H3W 0.92(2)
O2W H4W 0.83(2)

loop_
_geom_hbond_atom_site_label_D
_geom_hbond_atom_site_label_H
_geom_hbond_atom_site_label_A
_geom_hbond_distance_DH
_geom_hbond_distance_HA
_geom_hbond_distance_DA
_geom_hbond_angle_DHA
_geom_hbond_site_symmetry_A
N1 H1S O2 0.89(2) 2.03(2) 2.918(2) 172(2) .
N1 H1A N4 0.86(2) 2.16(2) 3.002(2) 168(2) 4_576
N3 H3S O1 0.89(2) 2.04(2) 2.927(2) 172(2) .
N3 H3A N2 0.87(2) 2.12(2) 2.977(2) 169(2) 4_665
O1W H1W O1 0.89(2) 1.92(2) 2.798(2) 168(2) .
O1W H2W O2W 0.86(2) 2.01(2) 2.862(2) 170(2) 1_545
O2W H3W O2 0.92(2) 1.87(2) 2.780(2) 172(2) .
O2W H4W O1W 0.83(2) 2.06(2) 2.881(2) 170(2) 3_666

loop_
_geom_torsion_atom_site_label_1
_geom_torsion_atom_site_label_2
_geom_torsion_atom_site_label_3
_geom_torsion_atom_site_label_4
_geom_torsion
C5 C1 C2 C3 -1.1(2)
C6 C1 C2 C3 179.49(12)
C1 C2 C3 N2 -0.1(2)
N2 C4 C5 C1 -0.6(2)
C2 C1 C5 C4 1.4(2)
C6 C1 C5 C4 -179.18(12)
C5 C1 C6 O1 -34.71(19)
C2 C1 C6 O1 144.70(14)
C5 C1 C6 N1 145.27(14)
C2 C1 C6 N1 -35.32(19)
C5 C4 N2 C3 -0.6(2)
C2 C3 N2 C4 0.9(2)
C11 C7 C8 C9 1.1(2)
C12 C7 C8 C9 178.28(12)
C7 C8 C9 N4 0.3(2)
N4 C10 C11 C7 0.9(2)
C8 C7 C11 C10 -1.6(2)
C12 C7 C11 C10 -178.94(13)
C11 C7 C12 O2 33.05(19)
C8 C7 C12 O2 -144.15(14)
C11 C7 C12 N3 -147.49(14)
C8 C7 C12 N3 35.31(19)
C11 C10 N4 C9 0.5(2)
C8 C9 N4 C10 -1.1(2)
